data_1502645
loop_
_publ_author_name
'Wang, Xiang-Shan'
'Yang, Ke'
'Zhou, Jie'
'Tu, Shu-Jiang'

_publ_section_title
;
 Facile Method for the Combinatorial Synthesis of 2,2-Disubstituted
 Quinazolin-4(1H)-one Derivatives Catalyzed by Iodine in Ionic Liquids
;
_journal_coden_ASTM JCCHFF
_journal_issue 4
_journal_name_full 'Journal of Combinatorial Chemistry'
_journal_page_first 417
_journal_page_last 421
_journal_paper_doi 10.1021/cc900174p
_journal_volume 12
_journal_year 2010
_chemical_formula_sum 'C12 H14 N2 O S'
_chemical_formula_weight 234.31
_space_group_IT_number 14
_symmetry_cell_setting monoclinic
_symmetry_space_group_name_Hall '-P 2yn'
_symmetry_space_group_name_H-M 'P 1 21/n 1'
_atom_sites_solution_hydrogens geom
_atom_sites_solution_primary direct
_atom_sites_solution_secondary difmap
_audit_creation_method SHELXL-97
_cell_angle_alpha 90.00
_cell_angle_beta 94.450(2)
_cell_angle_gamma 90.00
_cell_formula_units_Z 4
_cell_length_a 6.9285(2)
_cell_length_b 14.9028(4)
_cell_length_c 10.7454(3)
_cell_measurement_reflns_used 2010
_cell_measurement_temperature 296(2)
_cell_measurement_theta_max 21.57
_cell_measurement_theta_min 2.34
_cell_volume 1106.16(5)
_computing_cell_refinement 'Bruker SMART'
_computing_data_collection 'Bruker SMART'
_computing_data_reduction 'Bruker SAINT'
_computing_molecular_graphics 'Bruker SHELXTL'
_computing_publication_material 'Bruker SHELXTL'
_computing_structure_refinement 'SHELXL-97 (Sheldrick, 1997)'
_computing_structure_solution 'SHELXS-97 (Sheldrick, 1990)'
_diffrn_ambient_temperature 296(2)
_diffrn_measured_fraction_theta_full 1.000
_diffrn_measured_fraction_theta_max 1.000
_diffrn_measurement_device_type 'CCD area detector'
_diffrn_measurement_method 'phi and omega scans'
_diffrn_radiation_monochromator graphite
_diffrn_radiation_source 'fine-focus sealed tube'
_diffrn_radiation_type MoK\a
_diffrn_radiation_wavelength 0.71073
_diffrn_reflns_av_R_equivalents 0.0566
_diffrn_reflns_av_sigmaI/netI 0.0371
_diffrn_reflns_limit_h_max 8
_diffrn_reflns_limit_h_min -8
_diffrn_reflns_limit_k_max 17
_diffrn_reflns_limit_k_min -17
_diffrn_reflns_limit_l_max 12
_diffrn_reflns_limit_l_min -12
_diffrn_reflns_number 14411
_diffrn_reflns_theta_full 25.18
_diffrn_reflns_theta_max 25.18
_diffrn_reflns_theta_min 2.34
_exptl_absorpt_coefficient_mu 0.271
_exptl_absorpt_correction_type none
_exptl_crystal_colour colourless
_exptl_crystal_density_diffrn 1.407
_exptl_crystal_density_meas 0
_exptl_crystal_density_method 'not measured'
_exptl_crystal_description block
_exptl_crystal_F_000 496
_exptl_crystal_size_max 0.124
_exptl_crystal_size_mid 0.093
_exptl_crystal_size_min 0.039
_refine_diff_density_max 0.220
_refine_diff_density_min -0.237
_refine_diff_density_rms 0.047
_refine_ls_extinction_method none
_refine_ls_goodness_of_fit_ref 1.029
_refine_ls_hydrogen_treatment mixed
_refine_ls_matrix_type full
_refine_ls_number_parameters 153
_refine_ls_number_reflns 1988
_refine_ls_number_restraints 0
_refine_ls_restrained_S_all 1.029
_refine_ls_R_factor_all 0.0599
_refine_ls_R_factor_gt 0.0390
_refine_ls_shift/su_max 0.000
_refine_ls_shift/su_mean 0.000
_refine_ls_structure_factor_coef Fsqd
_refine_ls_weighting_details 'calc w=1/[\s^2^(Fo^2^)+(0.0413P)^2^+0.3917P] where P=(Fo^2^+2Fc^2^)/3'
_refine_ls_weighting_scheme calc
_refine_ls_wR_factor_gt 0.0872
_refine_ls_wR_factor_ref 0.0972
_reflns_number_gt 1471
_reflns_number_total 1988
_reflns_threshold_expression >2sigma(I)
_cod_data_source_file cc900174p_si_004.cif
_cod_data_source_block a
_cod_depositor_comments
;
The following automatic conversions were performed:

'_symmetry_cell_setting' value 'Monoclinic' changed to 'monoclinic'
according to /home/saulius/struct/CIF-dictionaries/cif_core.dic
dictionary named 'cif_core.dic' version 2.4.2 from 2011-04-26.

Automatic conversion script
Id: cif_fix_values 1715 2011-07-08 13:25:40Z adriana 

 Updated bibliographic information.

 Antanas Vaitkus,
 2019-10-03
;
_cod_original_sg_symbol_H-M P2(1)/n
_cod_database_code 1502645

loop_
_symmetry_equiv_pos_as_xyz
'x, y, z'
'-x+1/2, y+1/2, -z+1/2'
'-x, -y, -z'
'x-1/2, -y-1/2, z-1/2'

loop_
_atom_site_label
_atom_site_type_symbol
_atom_site_fract_x
_atom_site_fract_y
_atom_site_fract_z
_atom_site_U_iso_or_equiv
_atom_site_adp_type
_atom_site_occupancy
_atom_site_symmetry_multiplicity
_atom_site_calc_flag
_atom_site_refinement_flags
S1 S 0.02665(9) -0.11388(4) 0.39037(6) 0.0430(2) Uani 1 1 d .
O1 O 0.6513(2) 0.09879(10) 0.05377(14) 0.0423(4) Uani 1 1 d .
N1 N 0.2351(3) 0.11783(12) 0.29170(17) 0.0329(4) Uani 1 1 d .
N2 N 0.3761(3) 0.04697(13) 0.12686(17) 0.0331(4) Uani 1 1 d .
C3 C 0.5570(3) 0.15858(14) 0.24564(19) 0.0319(5) Uani 1 1 d .
C12 C 0.0641(3) -0.00613(15) 0.18171(19) 0.0339(5) Uani 1 1 d .
H12A H 0.0013 0.0382 0.1262 0.041 Uiso 1 1 calc R
H12B H 0.0855 -0.0593 0.1326 0.041 Uiso 1 1 calc R
C9 C 0.3655(3) -0.03741(14) 0.32180(19) 0.0330(5) Uani 1 1 d .
H9A H 0.3871 -0.0922 0.2762 0.040 Uiso 1 1 calc R
H9B H 0.4910 -0.0132 0.3507 0.040 Uiso 1 1 calc R
C8 C 0.4020(3) 0.16818(13) 0.3202(2) 0.0316(5) Uani 1 1 d .
C2 C 0.5352(3) 0.09921(14) 0.13537(19) 0.0321(5) Uani 1 1 d .
C1 C 0.2596(3) 0.03057(13) 0.23293(18) 0.0291(5) Uani 1 1 d .
C6 C 0.5870(4) 0.27600(15) 0.4447(2) 0.0461(6) Uani 1 1 d .
H6A H 0.5975 0.3157 0.5116 0.055 Uiso 1 1 calc R
C7 C 0.4161(3) 0.22922(14) 0.4193(2) 0.0404(6) Uani 1 1 d .
H7A H 0.3120 0.2382 0.4675 0.048 Uiso 1 1 calc R
C11 C -0.0713(3) -0.02999(15) 0.2815(2) 0.0379(6) Uani 1 1 d .
H11A H -0.1924 -0.0519 0.2412 0.045 Uiso 1 1 calc R
H11B H -0.0994 0.0239 0.3273 0.045 Uiso 1 1 calc R
C10 C 0.2542(3) -0.05960(15) 0.4339(2) 0.0380(6) Uani 1 1 d .
H10A H 0.2303 -0.0047 0.4787 0.046 Uiso 1 1 calc R
H10B H 0.3325 -0.0986 0.4897 0.046 Uiso 1 1 calc R
C4 C 0.7261(3) 0.20746(15) 0.2725(2) 0.0385(6) Uani 1 1 d .
H4A H 0.8288 0.2012 0.2224 0.046 Uiso 1 1 calc R
C5 C 0.7426(3) 0.26523(15) 0.3731(2) 0.0446(6) Uani 1 1 d .
H5A H 0.8570 0.2966 0.3925 0.053 Uiso 1 1 calc R
H1 H 0.156(3) 0.1181(14) 0.347(2) 0.031(6) Uiso 1 1 d .
H2 H 0.366(3) 0.0060(16) 0.068(2) 0.041(7) Uiso 1 1 d .

loop_
_atom_site_aniso_label
_atom_site_aniso_U_11
_atom_site_aniso_U_22
_atom_site_aniso_U_33
_atom_site_aniso_U_23
_atom_site_aniso_U_13
_atom_site_aniso_U_12
S1 0.0450(4) 0.0387(4) 0.0462(4) 0.0048(3) 0.0097(3) -0.0049(3)
O1 0.0410(9) 0.0512(10) 0.0368(9) -0.0044(7) 0.0159(7) -0.0068(8)
N1 0.0337(11) 0.0329(10) 0.0333(10) -0.0056(8) 0.0108(9) 0.0009(8)
N2 0.0353(11) 0.0372(11) 0.0277(10) -0.0053(9) 0.0089(8) -0.0041(9)
C3 0.0361(12) 0.0276(11) 0.0322(12) 0.0022(9) 0.0037(10) 0.0035(10)
C12 0.0319(12) 0.0406(13) 0.0291(11) -0.0004(10) 0.0016(9) -0.0012(10)
C9 0.0303(12) 0.0318(12) 0.0368(12) -0.0018(10) 0.0029(10) 0.0022(9)
C8 0.0364(12) 0.0253(11) 0.0326(12) 0.0008(9) 0.0004(9) 0.0045(10)
C2 0.0314(12) 0.0337(13) 0.0313(12) 0.0025(9) 0.0038(10) 0.0032(10)
C1 0.0296(11) 0.0320(12) 0.0263(11) -0.0038(9) 0.0059(9) 0.0017(9)
C6 0.0619(17) 0.0328(13) 0.0423(14) -0.0063(11) -0.0042(13) -0.0010(12)
C7 0.0488(15) 0.0323(13) 0.0405(13) -0.0063(10) 0.0061(11) 0.0055(11)
C11 0.0308(12) 0.0434(14) 0.0397(13) -0.0006(11) 0.0043(10) -0.0024(10)
C10 0.0414(13) 0.0362(13) 0.0363(13) 0.0037(10) 0.0016(10) 0.0004(11)
C4 0.0402(13) 0.0351(13) 0.0398(13) 0.0052(10) 0.0011(10) -0.0012(10)
C5 0.0457(15) 0.0331(13) 0.0535(15) 0.0026(11) -0.0050(12) -0.0049(11)

loop_
_atom_type_symbol
_atom_type_description
_atom_type_scat_dispersion_real
_atom_type_scat_dispersion_imag
_atom_type_scat_source
C C 0.0033 0.0016 'International Tables Vol C Tables 4.2.6.8 and 6.1.1.4'
H H 0.0000 0.0000 'International Tables Vol C Tables 4.2.6.8 and 6.1.1.4'
N N 0.0061 0.0033 'International Tables Vol C Tables 4.2.6.8 and 6.1.1.4'
O O 0.0106 0.0060 'International Tables Vol C Tables 4.2.6.8 and 6.1.1.4'
S S 0.1246 0.1234 'International Tables Vol C Tables 4.2.6.8 and 6.1.1.4'

loop_
_geom_angle_atom_site_label_1
_geom_angle_atom_site_label_2
_geom_angle_atom_site_label_3
_geom_angle
C10 S1 C11 97.73(10)
C8 N1 C1 116.88(17)
C8 N1 H1 114.7(14)
C1 N1 H1 114.5(14)
C2 N2 C1 122.70(18)
C2 N2 H2 118.0(14)
C1 N2 H2 115.2(15)
C4 C3 C8 120.0(2)
C4 C3 C2 120.8(2)
C8 C3 C2 119.09(19)
C11 C12 C1 114.15(17)
C11 C12 H12A 108.7
C1 C12 H12A 108.7
C11 C12 H12B 108.7
C1 C12 H12B 108.7
H12A C12 H12B 107.6
C10 C9 C1 112.91(17)
C10 C9 H9A 109.0
C1 C9 H9A 109.0
C10 C9 H9B 109.0
C1 C9 H9B 109.0
H9A C9 H9B 107.8
N1 C8 C3 118.78(19)
N1 C8 C7 121.7(2)
C3 C8 C7 119.5(2)
O1 C2 N2 121.57(19)
O1 C2 C3 122.7(2)
N2 C2 C3 115.67(19)
N1 C1 N2 106.07(17)
N1 C1 C12 110.23(17)
N2 C1 C12 107.85(16)
N1 C1 C9 112.55(16)
N2 C1 C9 109.09(16)
C12 C1 C9 110.83(17)
C5 C6 C7 121.6(2)
C5 C6 H6A 119.2
C7 C6 H6A 119.2
C6 C7 C8 119.1(2)
C6 C7 H7A 120.4
C8 C7 H7A 120.4
C12 C11 S1 113.38(15)
C12 C11 H11A 108.9
S1 C11 H11A 108.9
C12 C11 H11B 108.9
S1 C11 H11B 108.9
H11A C11 H11B 107.7
C9 C10 S1 112.37(15)
C9 C10 H10A 109.1
S1 C10 H10A 109.1
C9 C10 H10B 109.1
S1 C10 H10B 109.1
H10A C10 H10B 107.9
C5 C4 C3 120.4(2)
C5 C4 H4A 119.8
C3 C4 H4A 119.8
C4 C5 C6 119.2(2)
C4 C5 H5A 120.4
C6 C5 H5A 120.4

loop_
_geom_bond_atom_site_label_1
_geom_bond_atom_site_label_2
_geom_bond_distance
S1 C10 1.801(2)
S1 C11 1.808(2)
O1 C2 1.235(2)
N1 C8 1.392(3)
N1 C1 1.461(3)
N1 H1 0.84(2)
N2 C2 1.347(3)
N2 C1 1.468(3)
N2 H2 0.88(2)
C3 C4 1.391(3)
C3 C8 1.396(3)
C3 C2 1.477(3)
C12 C11 1.520(3)
C12 C1 1.523(3)
C12 H12A 0.9700
C12 H12B 0.9700
C9 C10 1.516(3)
C9 C1 1.539(3)
C9 H9A 0.9700
C9 H9B 0.9700
C8 C7 1.398(3)
C6 C5 1.381(3)
C6 C7 1.383(3)
C6 H6A 0.9300
C7 H7A 0.9300
C11 H11A 0.9700
C11 H11B 0.9700
C10 H10A 0.9700
C10 H10B 0.9700
C4 C5 1.380(3)
C4 H4A 0.9300
C5 H5A 0.9300

loop_
_geom_torsion_atom_site_label_1
_geom_torsion_atom_site_label_2
_geom_torsion_atom_site_label_3
_geom_torsion_atom_site_label_4
_geom_torsion
C1 N1 C8 C3 30.0(3)
C1 N1 C8 C7 -151.50(19)
C4 C3 C8 N1 -179.46(19)
C2 C3 C8 N1 3.3(3)
C4 C3 C8 C7 2.0(3)
C2 C3 C8 C7 -175.31(19)
C1 N2 C2 O1 165.97(19)
C1 N2 C2 C3 -16.0(3)
C4 C3 C2 O1 -9.9(3)
C8 C3 C2 O1 167.4(2)
C4 C3 C2 N2 172.17(19)
C8 C3 C2 N2 -10.6(3)
C8 N1 C1 N2 -50.8(2)
C8 N1 C1 C12 -167.28(17)
C8 N1 C1 C9 68.4(2)
C2 N2 C1 N1 45.0(2)
C2 N2 C1 C12 163.11(19)
C2 N2 C1 C9 -76.4(2)
C11 C12 C1 N1 -66.8(2)
C11 C12 C1 N2 177.78(18)
C11 C12 C1 C9 58.4(2)
C10 C9 C1 N1 63.3(2)
C10 C9 C1 N2 -179.23(17)
C10 C9 C1 C12 -60.6(2)
C5 C6 C7 C8 1.3(3)
N1 C8 C7 C6 178.7(2)
C3 C8 C7 C6 -2.8(3)
C1 C12 C11 S1 -59.4(2)
C10 S1 C11 C12 52.72(18)
C1 C9 C10 S1 63.6(2)
C11 S1 C10 C9 -54.84(17)
C8 C3 C4 C5 0.4(3)
C2 C3 C4 C5 177.6(2)
C3 C4 C5 C6 -1.9(3)
C7 C6 C5 C4 1.1(4)

loop_
_cod_related_entry_id
_cod_related_entry_database
_cod_related_entry_code
1 ChemSpider 21969406
